data_4104141
loop_
_publ_author_name
'Cristian D. Ene'
'Augustin M. Madalan'
'Catalin Maxim'
'Bogdan Jurca'
'Narcis Avarvari'
'Marius Andruh'

_publ_section_title
;
 Constructing Robust Channel Structures by Packing Metallacalixarenes:
 Reversible Single-Crystal-to-Single-Crystal Dehydration
;
_journal_name_full 'Journal of the American Chemical Society'
_journal_page_first 4586
_journal_page_last 4587
_journal_paper_doi 10.1021/ja900416e
_journal_volume 131
_journal_year 2009
_chemical_formula_sum 'C60 H80 Cu4 N8 O26'
_chemical_formula_weight 1583.48
_chemical_name_systematic
;
 ?
;
_space_group_IT_number 104
_symmetry_cell_setting tetragonal
_symmetry_space_group_name_Hall 'P 4 -2n'
_symmetry_space_group_name_H-M 'P 4 n c'
_atom_sites_solution_hydrogens geom
_atom_sites_solution_primary direct
_atom_sites_solution_secondary difmap
_audit_creation_method SHELXL-97
_cell_angle_alpha 90.00
_cell_angle_beta 90.00
_cell_angle_gamma 90.00
_cell_formula_units_Z 2
_cell_length_a 17.267(2)
_cell_length_b 17.267(2)
_cell_length_c 14.680(3)
_cell_measurement_reflns_used 54640
_cell_measurement_temperature 293(2)
_cell_measurement_theta_max 32.66
_cell_measurement_theta_min 2.36
_cell_volume 4376.8(11)
_computing_cell_refinement X-Area
_computing_data_collection X-Area
_computing_data_reduction X-Area
_computing_structure_refinement 'SHELXL-97 (Sheldrick, 1997)'
_computing_structure_solution 'SHELXS-97 (Sheldrick, 1997)'
_diffrn_ambient_temperature 293(2)
_diffrn_measured_fraction_theta_full 0.978
_diffrn_measured_fraction_theta_max 0.978
_diffrn_measurement_device_type 'STOE-IPDS II'
_diffrn_measurement_method 'omega scans'
_diffrn_radiation_monochromator graphite
_diffrn_radiation_source 'fine-focus sealed tube'
_diffrn_radiation_type MoK\a
_diffrn_radiation_wavelength 0.71073
_diffrn_reflns_av_R_equivalents 0.0585
_diffrn_reflns_av_sigmaI/netI 0.0403
_diffrn_reflns_limit_h_max 26
_diffrn_reflns_limit_h_min -26
_diffrn_reflns_limit_k_max 25
_diffrn_reflns_limit_k_min -22
_diffrn_reflns_limit_l_max 21
_diffrn_reflns_limit_l_min -22
_diffrn_reflns_number 43941
_diffrn_reflns_theta_full 33.51
_diffrn_reflns_theta_max 33.51
_diffrn_reflns_theta_min 2.64
_exptl_absorpt_coefficient_mu 1.026
_exptl_absorpt_correction_T_max 0.7164
_exptl_absorpt_correction_T_min 0.6709
_exptl_absorpt_correction_type multi-scan
_exptl_crystal_colour blue
_exptl_crystal_density_diffrn 1.201
_exptl_crystal_density_meas ?
_exptl_crystal_density_method 'not measured'
_exptl_crystal_description prism
_exptl_crystal_F_000 1640
_exptl_crystal_size_max 0.5
_exptl_crystal_size_mid 0.3
_exptl_crystal_size_min 0.25
_refine_diff_density_max 0.666
_refine_diff_density_min -0.609
_refine_diff_density_rms 0.110
_refine_ls_abs_structure_details 'Flack H D (1983), Acta Cryst. A39, 876-881'
_refine_ls_abs_structure_Flack 0.04(2)
_refine_ls_extinction_coef 0.0127(13)
_refine_ls_extinction_expression Fc^*^=kFc[1+0.001xFc^2^\l^3^/sin(2\q)]^-1/4^
_refine_ls_extinction_method SHELXL
_refine_ls_goodness_of_fit_ref 1.062
_refine_ls_hydrogen_treatment constr
_refine_ls_matrix_type full
_refine_ls_number_parameters 224
_refine_ls_number_reflns 8134
_refine_ls_number_restraints 1
_refine_ls_restrained_S_all 1.062
_refine_ls_R_factor_all 0.1016
_refine_ls_R_factor_gt 0.0767
_refine_ls_shift/su_max 0.000
_refine_ls_shift/su_mean 0.000
_refine_ls_structure_factor_coef Fsqd
_refine_ls_weighting_details 'calc w=1/[\s^2^(Fo^2^)+(0.1147P)^2^+2.7485P] where P=(Fo^2^+2Fc^2^)/3'
_refine_ls_weighting_scheme calc
_refine_ls_wR_factor_gt 0.1919
_refine_ls_wR_factor_ref 0.2101
_reflns_number_gt 6088
_reflns_number_total 8134
_reflns_threshold_expression >2sigma(I)
_cod_data_source_file ja900416e_si_005.cif
_cod_data_source_block 4e2h
_cod_depositor_comments
;
The following automatic conversions were performed:

'_exptl_crystal_density_meas' value 'not measured' was changed to '?'
- the value is perceived as not measured.

Automatic conversion script
Id: cif_fix_values 3008 2015-01-20 13:52:24Z robertas 
;
_cod_original_cell_volume 4377.0(12)
_cod_database_code 4104141

loop_
_symmetry_equiv_pos_as_xyz
'x, y, z'
'-x, -y, z'
'-y, x, z'
'y, -x, z'
'x+1/2, -y+1/2, z+1/2'
'-x+1/2, y+1/2, z+1/2'
'-y+1/2, -x+1/2, z+1/2'
'y+1/2, x+1/2, z+1/2'

loop_
_atom_site_label
_atom_site_type_symbol
_atom_site_fract_x
_atom_site_fract_y
_atom_site_fract_z
_atom_site_U_iso_or_equiv
_atom_site_adp_type
_atom_site_occupancy
_atom_site_symmetry_multiplicity
_atom_site_calc_flag
_atom_site_refinement_flags
C1 C 1.3289(3) -0.0412(2) -0.6652(3) 0.0343(8) Uani 1 1 d .
C2 C 1.3354(2) 0.0345(2) -0.7152(3) 0.0338(7) Uani 1 1 d .
C3 C 1.3864(2) 0.0427(2) -0.7870(3) 0.0327(8) Uani 1 1 d .
H3A H 1.4152 0.0003 -0.8068 0.039 Uiso 1 1 calc R
C4 C 1.3950(2) 0.1143(2) -0.8302(3) 0.0322(7) Uani 1 1 d .
C5 C 1.4519(3) 0.1256(3) -0.9033(3) 0.0363(9) Uani 1 1 d .
C6 C 1.3539(2) 0.1777(2) -0.7979(3) 0.0350(8) Uani 1 1 d .
H6 H 1.3608 0.2258 -0.8251 0.042 Uiso 1 1 calc R
C7 C 1.3026(3) 0.1704(2) -0.7253(3) 0.0344(7) Uani 1 1 d .
C8 C 1.2927(2) 0.0979(2) -0.6849(3) 0.0340(7) Uani 1 1 d .
H8 H 1.2575 0.0919 -0.6375 0.041 Uiso 1 1 calc R
C9 C 1.2625(3) 0.2402(3) -0.6875(3) 0.0393(9) Uani 1 1 d .
C10 C 1.4859(5) -0.2407(5) -0.6676(7) 0.092(3) Uani 1 1 d .
H10A H 1.4786 -0.2144 -0.7245 0.138 Uiso 1 1 calc R
H10B H 1.4583 -0.2889 -0.6684 0.138 Uiso 1 1 calc R
H10C H 1.5401 -0.2504 -0.6583 0.138 Uiso 1 1 calc R
C11 C 1.4961(4) -0.1151(4) -0.5930(8) 0.085(2) Uani 1 1 d .
H11A H 1.4870 -0.0908 -0.6509 0.128 Uiso 1 1 calc R
H11B H 1.5506 -0.1237 -0.5853 0.128 Uiso 1 1 calc R
H11C H 1.4774 -0.0821 -0.5452 0.128 Uiso 1 1 calc R
C12 C 1.4661(5) -0.2330(8) -0.5039(7) 0.113(4) Uani 1 1 d .
H12A H 1.4732 -0.2873 -0.5188 0.135 Uiso 1 1 calc R
H12B H 1.5136 -0.2151 -0.4756 0.135 Uiso 1 1 calc R
C13 C 1.4084(6) -0.2276(10) -0.4418(6) 0.143(6) Uani 1 1 d .
H13A H 1.4158 -0.1804 -0.4069 0.172 Uiso 1 1 calc R
H13B H 1.4127 -0.2708 -0.3999 0.172 Uiso 1 1 calc R
C14 C 1.2788(7) -0.1760(5) -0.4266(6) 0.089(3) Uani 1 1 d .
H14A H 1.2278 -0.1769 -0.4525 0.134 Uiso 1 1 calc R
H14B H 1.2987 -0.1241 -0.4280 0.134 Uiso 1 1 calc R
H14C H 1.2766 -0.1938 -0.3647 0.134 Uiso 1 1 calc R
C15 C 1.2955(6) -0.3070(4) -0.4779(5) 0.075(2) Uani 1 1 d .
H15A H 1.2459 -0.3062 -0.5075 0.112 Uiso 1 1 calc R
H15B H 1.2893 -0.3235 -0.4159 0.112 Uiso 1 1 calc R
H15C H 1.3292 -0.3423 -0.5092 0.112 Uiso 1 1 calc R
Cu1 Cu 1.33976(3) -0.18073(3) -0.60568(5) 0.03555(14) Uani 1 1 d .
N1 N 1.4550(2) -0.1898(3) -0.5896(4) 0.0536(11) Uani 1 1 d .
N2 N 1.3302(3) -0.2271(3) -0.4797(3) 0.0567(12) Uani 1 1 d .
O1 O 1.3502(2) -0.10204(17) -0.7051(2) 0.0429(7) Uani 1 1 d .
O2 O 1.3042(2) -0.04133(19) -0.5854(2) 0.0446(8) Uani 1 1 d .
O3 O 1.4360(3) 0.1810(3) -0.9610(3) 0.0611(11) Uani 1 1 d .
H3 H 1.4698 0.1830 -1.0001 0.092 Uiso 1 1 calc R
O4 O 1.5098(3) 0.0853(3) -0.9111(4) 0.0741(15) Uani 1 1 d .
O5 O 1.2896(2) 0.3058(2) -0.7059(3) 0.0495(8) Uani 1 1 d .
O6 O 1.23013(19) -0.2037(2) -0.6372(2) 0.0447(8) Uani 1 1 d .
O11W O 1.5000 -0.5000 -0.5423(9) 0.082(3) Uani 1 4 d S
O12W O 1.0000 0.0000 -0.5164(8) 0.083(3) Uani 1 4 d S

loop_
_atom_site_aniso_label
_atom_site_aniso_U_11
_atom_site_aniso_U_22
_atom_site_aniso_U_33
_atom_site_aniso_U_23
_atom_site_aniso_U_13
_atom_site_aniso_U_12
C1 0.046(2) 0.0281(16) 0.0285(18) 0.0002(13) -0.0007(15) -0.0045(13)
C2 0.0352(18) 0.0358(18) 0.0305(18) 0.0010(14) -0.0008(14) -0.0026(14)
C3 0.0339(18) 0.0335(18) 0.0307(19) -0.0013(14) -0.0029(14) 0.0012(14)
C4 0.0316(17) 0.0386(18) 0.0264(16) -0.0020(13) -0.0009(13) 0.0019(13)
C5 0.041(2) 0.036(2) 0.032(2) -0.0044(15) 0.0038(15) 0.0035(16)
C6 0.0349(18) 0.0342(18) 0.036(2) 0.0014(14) 0.0021(14) 0.0058(13)
C7 0.0380(18) 0.0346(18) 0.0308(19) 0.0009(13) -0.0016(14) 0.0043(13)
C8 0.0328(17) 0.0389(19) 0.0302(18) 0.0016(14) 0.0006(13) 0.0007(13)
C9 0.0399(19) 0.043(2) 0.035(2) -0.0020(16) -0.0007(16) 0.0122(15)
C10 0.054(4) 0.085(5) 0.137(8) -0.025(5) 0.036(5) -0.006(3)
C11 0.044(3) 0.079(4) 0.133(7) -0.014(6) -0.002(4) -0.022(3)
C12 0.063(5) 0.186(12) 0.088(6) 0.038(7) -0.015(5) 0.020(6)
C13 0.074(5) 0.292(18) 0.064(5) 0.073(8) -0.025(4) -0.053(8)
C14 0.138(8) 0.079(5) 0.051(4) -0.008(3) 0.035(5) -0.025(5)
C15 0.106(6) 0.059(4) 0.059(4) 0.014(3) 0.014(4) -0.022(4)
Cu1 0.0386(2) 0.0365(2) 0.0315(2) -0.0008(3) 0.0036(3) -0.01009(14)
N1 0.0408(19) 0.069(3) 0.051(3) 0.004(2) 0.0040(17) -0.0082(17)
N2 0.065(3) 0.066(3) 0.038(2) 0.010(2) 0.0036(19) -0.025(2)
O1 0.065(2) 0.0294(13) 0.0345(16) -0.0028(11) 0.0083(14) -0.0028(12)
O2 0.073(2) 0.0387(15) 0.0218(14) -0.0020(10) 0.0058(13) -0.0066(14)
O3 0.062(2) 0.070(3) 0.052(2) 0.0250(19) 0.0202(19) 0.0203(19)
O4 0.058(2) 0.083(3) 0.081(3) 0.036(3) 0.033(2) 0.034(2)
O5 0.057(2) 0.0398(17) 0.052(2) 0.0012(15) 0.0136(17) 0.0104(14)
O6 0.0379(16) 0.0462(17) 0.0501(18) -0.0117(13) 0.0005(12) -0.0117(13)
O11W 0.066(4) 0.066(4) 0.112(9) 0.000 0.000 0.000
O12W 0.087(5) 0.087(5) 0.076(7) 0.000 0.000 0.000

loop_
_atom_type_symbol
_atom_type_description
_atom_type_scat_dispersion_real
_atom_type_scat_dispersion_imag
_atom_type_scat_source
C C 0.0033 0.0016 'International Tables Vol C Tables 4.2.6.8 and 6.1.1.4'
H H 0.0000 0.0000 'International Tables Vol C Tables 4.2.6.8 and 6.1.1.4'
Cu Cu 0.3201 1.2651 'International Tables Vol C Tables 4.2.6.8 and 6.1.1.4'
N N 0.0061 0.0033 'International Tables Vol C Tables 4.2.6.8 and 6.1.1.4'
O O 0.0106 0.0060 'International Tables Vol C Tables 4.2.6.8 and 6.1.1.4'

loop_
_geom_angle_atom_site_label_1
_geom_angle_atom_site_label_2
_geom_angle_atom_site_label_3
_geom_angle
_geom_angle_site_symmetry_1
_geom_angle_site_symmetry_3
O2 C1 O1 122.4(4) . .
O2 C1 C2 119.1(4) . .
O1 C1 C2 118.5(4) . .
C3 C2 C8 120.1(4) . .
C3 C2 C1 120.6(4) . .
C8 C2 C1 119.3(4) . .
C2 C3 C4 120.3(4) . .
C2 C3 H3A 119.9 . .
C4 C3 H3A 119.9 . .
C6 C4 C3 119.2(4) . .
C6 C4 C5 119.2(4) . .
C3 C4 C5 121.3(4) . .
O4 C5 O3 121.8(4) . .
O4 C5 C4 122.7(4) . .
O3 C5 C4 115.5(4) . .
C4 C6 C7 121.1(4) . .
C4 C6 H6 119.4 . .
C7 C6 H6 119.4 . .
C6 C7 C8 118.9(4) . .
C6 C7 C9 120.4(4) . .
C8 C7 C9 120.5(4) . .
C2 C8 C7 120.3(4) . .
C2 C8 H8 119.8 . .
C7 C8 H8 119.8 . .
O5 C9 O6 123.2(4) . 3_645
O5 C9 C7 118.3(4) . .
O6 C9 C7 118.5(4) 3_645 .
O5 C9 Cu1 72.3(2) . 3_645
O6 C9 Cu1 50.9(2) 3_645 3_645
C7 C9 Cu1 169.2(3) . 3_645
N1 C10 H10A 109.5 . .
N1 C10 H10B 109.5 . .
H10A C10 H10B 109.5 . .
N1 C10 H10C 109.5 . .
H10A C10 H10C 109.5 . .
H10B C10 H10C 109.5 . .
N1 C11 H11A 109.5 . .
N1 C11 H11B 109.5 . .
H11A C11 H11B 109.5 . .
N1 C11 H11C 109.5 . .
H11A C11 H11C 109.5 . .
H11B C11 H11C 109.5 . .
C13 C12 N1 116.4(9) . .
C13 C12 H12A 108.2 . .
N1 C12 H12A 108.2 . .
C13 C12 H12B 108.2 . .
N1 C12 H12B 108.2 . .
H12A C12 H12B 107.3 . .
C12 C13 N2 115.1(8) . .
C12 C13 H13A 108.5 . .
N2 C13 H13A 108.5 . .
C12 C13 H13B 108.5 . .
N2 C13 H13B 108.5 . .
H13A C13 H13B 107.5 . .
N2 C14 H14A 109.5 . .
N2 C14 H14B 109.5 . .
H14A C14 H14B 109.5 . .
N2 C14 H14C 109.5 . .
H14A C14 H14C 109.5 . .
H14B C14 H14C 109.5 . .
N2 C15 H15A 109.5 . .
N2 C15 H15B 109.5 . .
H15A C15 H15B 109.5 . .
N2 C15 H15C 109.5 . .
H15A C15 H15C 109.5 . .
H15B C15 H15C 109.5 . .
O6 Cu1 O1 92.93(15) . .
O6 Cu1 N1 162.59(18) . .
O1 Cu1 N1 92.83(18) . .
O6 Cu1 N2 93.22(17) . .
O1 Cu1 N2 160.51(19) . .
N1 Cu1 N2 86.7(2) . .
O6 Cu1 C9 29.61(15) . 4_665
O1 Cu1 C9 95.39(15) . 4_665
N1 Cu1 C9 133.29(19) . 4_665
N2 Cu1 C9 99.07(17) . 4_665
C11 N1 C12 114.2(8) . .
C11 N1 C10 107.9(6) . .
C12 N1 C10 107.5(7) . .
C11 N1 Cu1 113.8(4) . .
C12 N1 Cu1 105.5(4) . .
C10 N1 Cu1 107.5(4) . .
C13 N2 C14 111.0(9) . .
C13 N2 C15 110.8(8) . .
C14 N2 C15 107.5(6) . .
C13 N2 Cu1 105.9(4) . .
C14 N2 Cu1 107.2(5) . .
C15 N2 Cu1 114.3(4) . .
C1 O1 Cu1 101.6(3) . .
C5 O3 H3 109.5 . .
C9 O6 Cu1 99.5(3) 4_665 .

loop_
_geom_bond_atom_site_label_1
_geom_bond_atom_site_label_2
_geom_bond_distance
_geom_bond_site_symmetry_2
C1 O2 1.246(5) .
C1 O1 1.258(5) .
C1 C2 1.502(6) .
C2 C3 1.382(6) .
C2 C8 1.393(6) .
C3 C4 1.398(6) .
C3 H3A 0.9300 .
C4 C6 1.388(5) .
C4 C5 1.467(6) .
C5 O4 1.224(6) .
C5 O3 1.308(6) .
C6 C7 1.391(6) .
C6 H6 0.9300 .
C7 C8 1.395(6) .
C7 C9 1.496(6) .
C8 H8 0.9300 .
C9 O5 1.256(6) .
C9 O6 1.267(6) 3_645
C9 Cu1 2.528(4) 3_645
C10 N1 1.538(9) .
C10 H10A 0.9600 .
C10 H10B 0.9600 .
C10 H10C 0.9600 .
C11 N1 1.473(8) .
C11 H11A 0.9600 .
C11 H11B 0.9600 .
C11 H11C 0.9600 .
C12 C13 1.353(15) .
C12 N1 1.476(11) .
C12 H12A 0.9700 .
C12 H12B 0.9700 .
C13 N2 1.461(10) .
C13 H13A 0.9700 .
C13 H13B 0.9700 .
C14 N2 1.473(10) .
C14 H14A 0.9600 .
C14 H14B 0.9600 .
C14 H14C 0.9600 .
C15 N2 1.504(8) .
C15 H15A 0.9600 .
C15 H15B 0.9600 .
C15 H15C 0.9600 .
Cu1 O6 1.989(3) .
Cu1 O1 2.002(3) .
Cu1 N1 2.010(4) .
Cu1 N2 2.022(5) .
Cu1 C9 2.528(4) 4_665
O3 H3 0.8200 .
O6 C9 1.267(6) 4_665
